data_4347569
loop_
_publ_author_name
'Tanifuji, Kazuki'
'Tajima, Shunichi'
'Ohki, Yasuhiro'
'Tatsumi, Kazuyuki'

_publ_section_title
;
 Interconversion between [Fe4S4] and [Fe2S2] Clusters Bearing Amide
 Ligands.
;
_journal_issue 9
_journal_name_full 'Inorganic chemistry'
_journal_page_first 4512
_journal_page_last 4518
_journal_paper_doi 10.1021/acs.inorgchem.6b00352
_journal_volume 55
_journal_year 2016
_chemical_formula_moiety 'C22 H44 Br2 Fe2 N4 S2 Si4'
_chemical_formula_sum 'C22 H44 Br2 Fe2 N4 S2 Si4'
_chemical_formula_weight 812.58
_space_group_IT_number 2
_space_group_name_Hall '-P 1'
_space_group_name_H-M_alt 'P -1'
_symmetry_cell_setting triclinic
_symmetry_Int_Tables_number 2
_symmetry_space_group_name_Hall '-P 1'
_symmetry_space_group_name_H-M 'P -1'
_atom_sites_solution_hydrogens geom
_atom_sites_solution_primary direct
_atom_sites_solution_secondary difmap
_cell_angle_alpha 103.212(10)
_cell_angle_beta 93.832(9)
_cell_angle_gamma 110.486(7)
_cell_formula_units_Z 1
_cell_length_a 8.713(6)
_cell_length_b 8.790(7)
_cell_length_c 12.777(8)
_cell_measurement_reflns_used 10724
_cell_measurement_temperature 173
_cell_measurement_theta_max 27.40
_cell_measurement_theta_min 3.10
_cell_volume 880.8(11)
_computing_cell_refinement 'CrystalClear-SM Expert 2.0 r4'
_computing_data_collection 'CrystalClear-SM Expert 2.0 r4 (Rigaku, 2009)'
_computing_data_reduction 'CrystalClear-SM Expert 2.0 r4'
_computing_molecular_graphics 'CrystalStructure 4.0'
_computing_publication_material 'CrystalStructure 4.0 (Rigaku, 2011)'
_computing_structure_refinement 'SHELXL97 (Sheldrick, 2008)'
_computing_structure_solution SIR97
_diffrn_ambient_temperature 173
_diffrn_detector_area_resol_mean 7.111
_diffrn_measured_fraction_theta_full 0.981
_diffrn_measured_fraction_theta_max 0.981
_diffrn_measurement_device_type 'Rigaku Saturn724'
_diffrn_measurement_method \w
_diffrn_radiation_type 'Mo K\a'
_diffrn_radiation_wavelength 0.71075
_diffrn_reflns_av_R_equivalents 0.0354
_diffrn_reflns_limit_h_max 11
_diffrn_reflns_limit_h_min -11
_diffrn_reflns_limit_k_max 11
_diffrn_reflns_limit_k_min -11
_diffrn_reflns_limit_l_max 16
_diffrn_reflns_limit_l_min -16
_diffrn_reflns_number 10556
_diffrn_reflns_theta_full 27.47
_diffrn_reflns_theta_max 27.47
_diffrn_reflns_theta_min 3.15
_diffrn_standards_number 0
_exptl_absorpt_coefficient_mu 3.371
_exptl_absorpt_correction_T_max 0.935
_exptl_absorpt_correction_T_min 0.792
_exptl_absorpt_correction_type multi-scan
_exptl_absorpt_process_details 'REQAB (Rigaku, 1998)'
_exptl_crystal_colour black
_exptl_crystal_density_diffrn 1.532
_exptl_crystal_density_method 'not measured'
_exptl_crystal_description block
_exptl_crystal_F_000 414.00
_exptl_crystal_size_max 0.060
_exptl_crystal_size_mid 0.050
_exptl_crystal_size_min 0.020
_refine_diff_density_max 0.80
_refine_diff_density_min -0.80
_refine_ls_extinction_method none
_refine_ls_goodness_of_fit_ref 1.023
_refine_ls_hydrogen_treatment constr
_refine_ls_number_parameters 163
_refine_ls_number_reflns 3964
_refine_ls_number_restraints 0
_refine_ls_R_factor_gt 0.0388
_refine_ls_shift/su_max 0.001
_refine_ls_structure_factor_coef Fsqd
_refine_ls_weighting_details 'w = 1/[\s^2^(Fo^2^)+(0.0523P)^2^+0.0000P] where P=(Fo^2^+2Fc^2^)/3'
_refine_ls_weighting_scheme calc
_refine_ls_wR_factor_ref 0.1039
_reflns_number_gt 2822
_reflns_number_total 3964
_reflns_threshold_expression F^2^>2.0\s(F^2^)
_cod_data_source_file ic6b00352_si_003.cif
_cod_data_source_block 2f
_cod_database_code 4347569

loop_
_symmetry_equiv_pos_site_id
_symmetry_equiv_pos_as_xyz
1 +X,+Y,+Z
2 -X,-Y,-Z

loop_
_atom_site_label
_atom_site_type_symbol
_atom_site_fract_x
_atom_site_fract_y
_atom_site_fract_z
_atom_site_U_iso_or_equiv
_atom_site_adp_type
_atom_site_occupancy
_atom_site_symmetry_multiplicity
_atom_site_calc_flag
_atom_site_refinement_flags
Br1 Br -0.15503(5) 0.25202(5) 0.75248(3) 0.05065(15) Uani 1 2 d .
Fe1 Fe 0.41062(5) 0.87999(6) 0.90589(4) 0.02470(13) Uani 1 2 d .
S1 S 0.32955(10) 1.05314(11) 1.02133(7) 0.0285(2) Uani 1 2 d .
Si1 Si 0.41309(11) 0.70877(12) 0.66083(7) 0.0270(2) Uani 1 2 d .
Si2 Si 0.21473(11) 0.93399(12) 0.71172(8) 0.0275(2) Uani 1 2 d .
N1 N 0.3442(3) 0.8385(3) 0.7527(2) 0.0257(6) Uani 1 2 d .
N2 N 0.2696(3) 0.6350(4) 0.9246(2) 0.0279(6) Uani 1 2 d .
C1 C 0.5441(4) 0.6212(5) 0.7310(3) 0.0345(8) Uani 1 2 d .
C2 C 0.2369(5) 0.5207(5) 0.5721(3) 0.0424(9) Uani 1 2 d .
C3 C 0.5431(5) 0.8241(5) 0.5721(3) 0.0458(10) Uani 1 2 d .
C4 C 0.1500(5) 0.8766(5) 0.5600(3) 0.0440(10) Uani 1 2 d .
C5 C 0.0164(4) 0.8706(5) 0.7691(3) 0.0400(9) Uani 1 2 d .
C6 C 0.3188(5) 1.1676(5) 0.7538(3) 0.0366(8) Uani 1 2 d .
C7 C 0.1321(4) 0.5373(4) 0.8520(3) 0.0288(7) Uani 1 2 d .
C8 C 0.0336(4) 0.3809(4) 0.8605(3) 0.0317(8) Uani 1 2 d .
C9 C 0.0720(5) 0.3188(5) 0.9438(3) 0.0359(8) Uani 1 2 d .
C10 C 0.2124(5) 0.4209(5) 1.0186(3) 0.0366(8) Uani 1 2 d .
C11 C 0.3083(4) 0.5772(5) 1.0065(3) 0.0308(7) Uani 1 2 d .
H1A H 0.48174 0.56183 0.78026 0.0413 Uiso 1 2 calc R
H1B H 0.64527 0.71352 0.773 0.0413 Uiso 1 2 calc R
H1C H 0.57391 0.54241 0.67665 0.0413 Uiso 1 2 calc R
H2A H 0.18092 0.44727 0.61654 0.0509 Uiso 1 2 calc R
H2B H 0.27977 0.45828 0.51562 0.0509 Uiso 1 2 calc R
H2C H 0.15772 0.55811 0.5378 0.0509 Uiso 1 2 calc R
H3A H 0.56048 0.74298 0.51205 0.0550 Uiso 1 2 calc R
H3B H 0.65064 0.9023 0.61511 0.0550 Uiso 1 2 calc R
H3C H 0.4864 0.88741 0.54252 0.0550 Uiso 1 2 calc R
H4A H 0.07739 0.93435 0.54328 0.0528 Uiso 1 2 calc R
H4B H 0.09014 0.75434 0.53261 0.0528 Uiso 1 2 calc R
H4C H 0.24869 0.91111 0.52518 0.0528 Uiso 1 2 calc R
H5A H -0.04512 0.74886 0.73995 0.0480 Uiso 1 2 calc R
H5B H -0.05115 0.93119 0.74876 0.0480 Uiso 1 2 calc R
H5C H 0.04182 0.89851 0.84869 0.0480 Uiso 1 2 calc R
H6A H 0.31703 1.21008 0.83146 0.0440 Uiso 1 2 calc R
H6B H 0.26022 1.21625 0.71128 0.0440 Uiso 1 2 calc R
H6C H 0.43408 1.19977 0.74092 0.0440 Uiso 1 2 calc R
H7 H 0.10219 0.57684 0.79358 0.0345 Uiso 1 2 calc R
H9 H 0.00486 0.21048 0.9496 0.0431 Uiso 1 2 calc R
H10 H 0.24343 0.38428 1.07819 0.0439 Uiso 1 2 calc R
H11 H 0.40517 0.64583 1.05849 0.0369 Uiso 1 2 calc R

loop_
_atom_site_aniso_label
_atom_site_aniso_U_11
_atom_site_aniso_U_22
_atom_site_aniso_U_33
_atom_site_aniso_U_12
_atom_site_aniso_U_13
_atom_site_aniso_U_23
Br1 0.0447(3) 0.0418(3) 0.0443(3) 0.00103(19) -0.00620(19) -0.00062(19)
Fe1 0.0258(3) 0.0239(3) 0.0218(3) 0.0086(2) -0.00012(18) 0.00340(19)
S1 0.0275(4) 0.0300(4) 0.0266(4) 0.0130(4) 0.0006(3) 0.0025(3)
Si1 0.0290(5) 0.0251(5) 0.0240(5) 0.0097(4) 0.0018(4) 0.0027(4)
Si2 0.0262(5) 0.0281(5) 0.0278(5) 0.0103(4) -0.0007(4) 0.0080(4)
N1 0.0242(14) 0.0250(14) 0.0255(14) 0.0090(11) -0.0017(11) 0.0046(11)
N2 0.0295(15) 0.0283(15) 0.0253(14) 0.0115(12) 0.0033(12) 0.0051(12)
C1 0.036(2) 0.035(2) 0.037(2) 0.0192(17) 0.0072(16) 0.0066(16)
C2 0.042(2) 0.034(2) 0.040(2) 0.0119(18) -0.0021(17) -0.0045(17)
C3 0.055(3) 0.049(2) 0.040(2) 0.024(2) 0.0180(19) 0.0149(19)
C4 0.049(2) 0.048(2) 0.032(2) 0.015(2) -0.0071(17) 0.0137(18)
C5 0.0298(19) 0.045(2) 0.048(2) 0.0159(17) 0.0034(17) 0.0167(19)
C6 0.039(2) 0.037(2) 0.040(2) 0.0195(17) 0.0066(16) 0.0135(17)
C7 0.0296(18) 0.0274(17) 0.0263(17) 0.0093(15) 0.0023(14) 0.0044(14)
C8 0.0296(18) 0.0265(17) 0.037(2) 0.0098(15) 0.0084(15) 0.0046(15)
C9 0.041(2) 0.0273(18) 0.041(2) 0.0147(16) 0.0109(17) 0.0079(16)
C10 0.044(2) 0.035(2) 0.038(2) 0.0198(17) 0.0041(17) 0.0140(17)
C11 0.0254(18) 0.0344(19) 0.0321(19) 0.0110(15) 0.0022(14) 0.0092(15)

loop_
_atom_type_symbol
_atom_type_description
_atom_type_scat_dispersion_real
_atom_type_scat_dispersion_imag
_atom_type_scat_source
Fe Fe 0.3463 0.8444
;
International Tables for Crystallography
(1992, Vol. C, Tables 4.2.6.8 and 6.1.1.4)
;
N N 0.0061 0.0033
;
International Tables for Crystallography
(1992, Vol. C, Tables 4.2.6.8 and 6.1.1.4)
;
Si Si 0.0817 0.0704
;
International Tables for Crystallography
(1992, Vol. C, Tables 4.2.6.8 and 6.1.1.4)
;
C C 0.0033 0.0016
;
International Tables for Crystallography
(1992, Vol. C, Tables 4.2.6.8 and 6.1.1.4)
;
H H 0.0000 0.0000
;
International Tables for Crystallography
(1992, Vol. C, Table 6.1.1.4)
;
S S 0.1246 0.1234
;
International Tables for Crystallography
(1992, Vol. C, Tables 4.2.6.8 and 6.1.1.4)
;
Br Br -0.2901 2.4595
;
International Tables for Crystallography
(1992, Vol. C, Tables 4.2.6.8 and 6.1.1.4)
;

loop_
_geom_angle_atom_site_label_1
_geom_angle_atom_site_label_2
_geom_angle_atom_site_label_3
_geom_angle
_geom_angle_publ_flag
_geom_angle_site_symmetry_1
_geom_angle_site_symmetry_3
Fe1 Fe1 S1 51.56(5) yes 2_677 .
Fe1 Fe1 S1 51.44(3) yes 2_677 2_677
Fe1 Fe1 N1 144.99(9) yes 2_677 .
Fe1 Fe1 N2 115.68(8) yes 2_677 .
S1 Fe1 S1 103.00(5) yes . 2_677
S1 Fe1 N1 118.99(11) yes . .
S1 Fe1 N2 104.15(10) yes . .
S1 Fe1 N1 122.34(9) yes 2_677 .
S1 Fe1 N2 107.15(9) yes 2_677 .
N1 Fe1 N2 99.21(11) yes . .
Fe1 S1 Fe1 77.00(5) yes . 2_677
N1 Si1 C1 111.90(16) yes . .
N1 Si1 C2 111.99(17) yes . .
N1 Si1 C3 111.87(19) yes . .
C1 Si1 C2 105.44(19) yes . .
C1 Si1 C3 106.5(2) yes . .
C2 Si1 C3 108.77(18) yes . .
N1 Si2 C4 114.12(19) yes . .
N1 Si2 C5 111.03(19) yes . .
N1 Si2 C6 111.33(16) yes . .
C4 Si2 C5 105.45(18) yes . .
C4 Si2 C6 105.18(19) yes . .
C5 Si2 C6 109.37(19) yes . .
Fe1 N1 Si1 119.56(19) yes . .
Fe1 N1 Si2 117.87(16) yes . .
Si1 N1 Si2 122.57(17) yes . .
Fe1 N2 C7 118.1(3) yes . .
Fe1 N2 C11 123.58(19) yes . .
C7 N2 C11 118.3(3) yes . .
N2 C7 C8 121.3(4) yes . .
Br1 C8 C7 117.8(3) yes . .
Br1 C8 C9 120.9(2) yes . .
C7 C8 C9 121.3(3) yes . .
C8 C9 C10 116.9(3) yes . .
C9 C10 C11 119.8(4) yes . .
N2 C11 C10 122.4(3) yes . .
Si1 C1 H1A 109.469 no . .
Si1 C1 H1B 109.472 no . .
Si1 C1 H1C 109.470 no . .
H1A C1 H1B 109.466 no . .
H1A C1 H1C 109.478 no . .
H1B C1 H1C 109.473 no . .
Si1 C2 H2A 109.466 no . .
Si1 C2 H2B 109.470 no . .
Si1 C2 H2C 109.472 no . .
H2A C2 H2B 109.474 no . .
H2A C2 H2C 109.475 no . .
H2B C2 H2C 109.471 no . .
Si1 C3 H3A 109.471 no . .
Si1 C3 H3B 109.469 no . .
Si1 C3 H3C 109.476 no . .
H3A C3 H3B 109.466 no . .
H3A C3 H3C 109.471 no . .
H3B C3 H3C 109.474 no . .
Si2 C4 H4A 109.470 no . .
Si2 C4 H4B 109.473 no . .
Si2 C4 H4C 109.475 no . .
H4A C4 H4B 109.469 no . .
H4A C4 H4C 109.464 no . .
H4B C4 H4C 109.476 no . .
Si2 C5 H5A 109.462 no . .
Si2 C5 H5B 109.468 no . .
Si2 C5 H5C 109.467 no . .
H5A C5 H5B 109.474 no . .
H5A C5 H5C 109.474 no . .
H5B C5 H5C 109.481 no . .
Si2 C6 H6A 109.473 no . .
Si2 C6 H6B 109.474 no . .
Si2 C6 H6C 109.470 no . .
H6A C6 H6B 109.467 no . .
H6A C6 H6C 109.470 no . .
H6B C6 H6C 109.473 no . .
N2 C7 H7 119.354 no . .
C8 C7 H7 119.354 no . .
C8 C9 H9 121.534 no . .
C10 C9 H9 121.541 no . .
C9 C10 H10 120.095 no . .
C11 C10 H10 120.100 no . .
N2 C11 H11 118.790 no . .
C10 C11 H11 118.792 no . .

loop_
_geom_bond_atom_site_label_1
_geom_bond_atom_site_label_2
_geom_bond_distance
_geom_bond_publ_flag
_geom_bond_site_symmetry_2
Br1 C8 1.889(3) yes .
Fe1 Fe1 2.7460(14) yes 2_677
Fe1 S1 2.2038(15) yes .
Fe1 S1 2.2074(17) yes 2_677
Fe1 N1 1.917(3) yes .
Fe1 N2 2.152(3) yes .
Si1 N1 1.732(3) yes .
Si1 C1 1.869(5) yes .
Si1 C2 1.873(3) yes .
Si1 C3 1.868(5) yes .
Si2 N1 1.743(4) yes .
Si2 C4 1.881(4) yes .
Si2 C5 1.876(4) yes .
Si2 C6 1.859(4) yes .
N2 C7 1.342(4) yes .
N2 C11 1.335(5) yes .
C7 C8 1.376(5) yes .
C8 C9 1.374(6) yes .
C9 C10 1.378(4) yes .
C10 C11 1.385(5) yes .
C1 H1A 0.980 no .
C1 H1B 0.980 no .
C1 H1C 0.980 no .
C2 H2A 0.980 no .
C2 H2B 0.980 no .
C2 H2C 0.980 no .
C3 H3A 0.980 no .
C3 H3B 0.980 no .
C3 H3C 0.980 no .
C4 H4A 0.980 no .
C4 H4B 0.980 no .
C4 H4C 0.980 no .
C5 H5A 0.980 no .
C5 H5B 0.980 no .
C5 H5C 0.980 no .
C6 H6A 0.980 no .
C6 H6B 0.980 no .
C6 H6C 0.980 no .
C7 H7 0.950 no .
C9 H9 0.950 no .
C10 H10 0.950 no .
C11 H11 0.950 no .

loop_
_geom_contact_atom_site_label_1
_geom_contact_atom_site_label_2
_geom_contact_distance
_geom_contact_publ_flag
_geom_contact_site_symmetry_2
Fe1 C1 3.375(4) no .
S1 C1 3.550(4) no 2_677
Si1 C4 3.454(5) no .
N1 C7 3.234(5) no .
N2 C1 3.565(5) no .
N2 C9 2.787(5) no .
C2 C4 3.499(7) no .
C7 C10 2.713(6) no .
C8 C11 2.689(4) no .
C7 C9 3.501(6) no 2_567
C8 C10 3.442(6) no 2_567
C9 C7 3.501(6) no 2_567
C10 C8 3.442(6) no 2_567
Br1 H7 2.8511 no .
Br1 H9 2.9538 no .
Fe1 H1A 3.1742 no .
Fe1 H1B 3.2598 no .
Fe1 H5C 3.3156 no .
Fe1 H6A 3.5780 no .
Fe1 H7 3.0176 no .
Fe1 H11 3.1335 no .
S1 H1A 3.4943 no 2_677
S1 H1B 2.8818 no 2_677
S1 H5C 2.9160 no .
S1 H6A 3.0659 no .
S1 H11 3.2637 no 2_677
Si1 H4B 3.3519 no .
Si1 H4C 3.3286 no .
Si1 H7 3.2976 no .
Si2 H2C 3.3836 no .
Si2 H3C 3.3767 no .
Si2 H7 3.3755 no .
N1 H1A 3.1380 no .
N1 H1B 3.1952 no .
N1 H2A 3.2227 no .
N1 H2C 3.1242 no .
N1 H3B 3.2500 no .
N1 H3C 3.0872 no .
N1 H4B 3.2291 no .
N1 H4C 3.2324 no .
N1 H5A 3.1863 no .
N1 H5C 3.1360 no .
N1 H6A 3.2877 no .
N1 H6C 3.0356 no .
N1 H7 2.7039 no .
N2 H1A 2.8247 no .
N2 H10 3.2313 no .
C1 H2A 3.0761 no .
C1 H2B 3.1579 no .
C1 H3A 3.2108 no .
C1 H3B 3.0677 no .
C2 H1A 3.1650 no .
C2 H1C 3.0677 no .
C2 H3A 3.0783 no .
C2 H3C 3.3201 no .
C2 H4B 2.8867 no .
C2 H4C 3.5846 no .
C2 H7 3.1365 no .
C3 H1B 3.1253 no .
C3 H1C 3.1490 no .
C3 H2B 3.1109 no .
C3 H2C 3.2822 no .
C3 H4C 2.9837 no .
C4 H2C 2.7735 no .
C4 H3C 2.9245 no .
C4 H5A 3.1305 no .
C4 H5B 3.1210 no .
C4 H6B 2.9460 no .
C4 H6C 3.2941 no .
C5 H4A 3.1082 no .
C5 H4B 3.1461 no .
C5 H6A 3.0927 no .
C5 H6B 3.3183 no .
C5 H7 3.0018 no .
C6 H4A 3.0934 no .
C6 H4C 3.1270 no .
C6 H5B 3.1522 no .
C6 H5C 3.2552 no .
C6 H11 2.9824 no 2_677
C7 H1A 3.1892 no .
C7 H2A 3.0294 no .
C7 H5A 3.2903 no .
C7 H5C 3.5369 no .
C7 H9 3.2599 no .
C7 H11 3.1547 no .
C8 H2A 3.5423 no .
C8 H10 3.2129 no .
C9 H7 3.2464 no .
C9 H11 3.2406 no .
C11 H1A 3.3480 no .
C11 H6A 3.3901 no 2_677
C11 H6C 3.5148 no 2_677
C11 H7 3.1571 no .
C11 H9 3.2582 no .
H1A H2A 2.9524 no .
H1A H2B 3.4692 no .
H1A H7 3.3694 no .
H1B H3A 3.4538 no .
H1B H3B 2.8834 no .
H1C H2A 3.2194 no .
H1C H2B 2.9362 no .
H1C H3A 3.0580 no .
H1C H3B 3.2863 no .
H2A H4B 3.4300 no .
H2A H7 2.5419 no .
H2B H3A 2.8337 no .
H2B H3C 3.4870 no .
H2B H4B 3.5141 no .
H2C H3A 3.3869 no .
H2C H3C 3.2678 no .
H2C H4A 3.5990 no .
H2C H4B 2.0209 no .
H2C H4C 2.9676 no .
H2C H7 3.3110 no .
H3A H4C 3.5143 no .
H3C H4B 3.2174 no .
H3C H4C 2.1550 no .
H3C H6C 3.4672 no .
H4A H5A 3.3355 no .
H4A H5B 2.9245 no .
H4A H6B 2.7630 no .
H4A H6C 3.5583 no .
H4B H5A 2.9741 no .
H4B H5B 3.3750 no .
H4C H6B 3.1181 no .
H4C H6C 3.1598 no .
H5A H7 2.4734 no .
H5B H6A 3.2055 no .
H5B H6B 3.1356 no .
H5C H6A 3.0080 no .
H5C H7 2.9913 no .
H6A H11 2.4546 no 2_677
H6C H11 2.6404 no 2_677
H9 H10 2.3511 no .
H10 H11 2.3193 no .
Br1 H3B 2.9817 no 1_445
Br1 H4C 3.4317 no 2_566
Br1 H5B 3.2412 no 1_545
Br1 H6C 3.4347 no 1_445
Br1 H11 3.5315 no 2_567
S1 H9 3.1320 no 2_567
S1 H10 3.1935 no 1_565
N2 H9 3.4547 no 2_567
C1 H5A 3.3406 no 1_655
C1 H5B 3.5774 no 1_655
C1 H6B 3.4922 no 1_545
C1 H6C 3.5218 no 1_545
C1 H10 2.9808 no 2_667
C2 H2C 3.3934 no 2_566
C2 H3A 3.4095 no 2_666
C2 H4B 2.9905 no 2_566
C2 H6B 3.5877 no 1_545
C3 H2B 3.3820 no 2_666
C3 H3C 3.2780 no 2_676
C3 H4C 2.9869 no 2_676
C4 H2A 3.4578 no 2_566
C4 H3B 3.4566 no 2_676
C4 H4A 3.3746 no 2_576
C5 H1B 3.0483 no 1_455
C5 H9 3.3683 no 1_565
C6 H1A 3.1769 no 1_565
C7 H6B 3.5489 no 1_545
C7 H9 3.5290 no 2_567
C8 H6A 3.3095 no 1_545
C8 H6B 3.2970 no 1_545
C9 H5B 3.4890 no 1_545
C9 H5C 3.5241 no 1_545
C9 H6A 2.9567 no 1_545
C9 H6B 3.5764 no 1_545
C10 H1A 3.5148 no 2_667
C10 H1B 3.4711 no 2_667
C10 H6A 3.0707 no 1_545
C11 H6A 3.5098 no 1_545
H1A C6 3.1769 no 1_545
H1A C10 3.5148 no 2_667
H1A H6A 3.1609 no 1_545
H1A H6B 2.8591 no 1_545
H1A H6C 2.9781 no 1_545
H1A H10 2.7322 no 2_667
H1A H11 3.3547 no 2_667
H1B C5 3.0483 no 1_655
H1B C10 3.4711 no 2_667
H1B H5A 2.6791 no 1_655
H1B H5B 2.7552 no 1_655
H1B H5C 3.2279 no 1_655
H1B H10 2.5256 no 2_667
H1C H2B 2.8421 no 2_666
H1C H3A 2.8773 no 2_666
H1C H5A 3.1176 no 1_655
H1C H6B 3.3380 no 1_545
H1C H6C 3.1505 no 1_545
H1C H10 3.2332 no 2_667
H2A C4 3.4578 no 2_566
H2A H2C 3.4174 no 2_566
H2A H3A 3.5283 no 2_666
H2A H4A 3.3849 no 2_566
H2A H4B 2.6972 no 2_566
H2A H6B 2.8391 no 1_545
H2B C3 3.3820 no 2_666
H2B H1C 2.8421 no 2_666
H2B H3A 2.5876 no 2_666
H2B H3B 3.5020 no 2_666
H2B H4B 3.0418 no 2_566
H2B H5A 3.4558 no 2_566
H2C C2 3.3934 no 2_566
H2C H2A 3.4174 no 2_566
H2C H2C 2.5999 no 2_566
H2C H4B 2.7341 no 2_566
H3A C2 3.4095 no 2_666
H3A H1C 2.8773 no 2_666
H3A H2A 3.5283 no 2_666
H3A H2B 2.5876 no 2_666
H3A H4C 3.0764 no 2_676
H3A H6B 3.3738 no 2_676
H3A H6C 3.3838 no 2_676
H3B Br1 2.9817 no 1_665
H3B C4 3.4566 no 2_676
H3B H2B 3.5020 no 2_666
H3B H3C 3.4386 no 2_676
H3B H4A 3.3705 no 2_676
H3B H4C 2.6869 no 2_676
H3B H5B 2.9118 no 1_655
H3C C3 3.2780 no 2_676
H3C H3B 3.4386 no 2_676
H3C H3C 2.4174 no 2_676
H3C H4C 2.7052 no 2_676
H4A C4 3.3746 no 2_576
H4A H2A 3.3849 no 2_566
H4A H3B 3.3705 no 2_676
H4A H4A 2.4182 no 2_576
H4B C2 2.9905 no 2_566
H4B H2A 2.6972 no 2_566
H4B H2B 3.0418 no 2_566
H4B H2C 2.7341 no 2_566
H4C Br1 3.4317 no 2_566
H4C C3 2.9869 no 2_676
H4C H3A 3.0764 no 2_676
H4C H3B 2.6869 no 2_676
H4C H3C 2.7052 no 2_676
H5A C1 3.3406 no 1_455
H5A H1B 2.6791 no 1_455
H5A H1C 3.1176 no 1_455
H5A H2B 3.4558 no 2_566
H5A H10 3.1810 no 2_567
H5B Br1 3.2412 no 1_565
H5B C1 3.5774 no 1_455
H5B C9 3.4890 no 1_565
H5B H1B 2.7552 no 1_455
H5B H3B 2.9118 no 1_455
H5B H9 2.9941 no 1_565
H5C C9 3.5241 no 1_565
H5C H1B 3.2279 no 1_455
H5C H9 2.8885 no 1_565
H5C H9 2.9532 no 2_567
H5C H10 3.2057 no 2_567
H6A C8 3.3095 no 1_565
H6A C9 2.9567 no 1_565
H6A C10 3.0707 no 1_565
H6A C11 3.5098 no 1_565
H6A H1A 3.1609 no 1_565
H6A H9 3.1984 no 1_565
H6A H10 3.3830 no 1_565
H6B C1 3.4922 no 1_565
H6B C2 3.5877 no 1_565
H6B C7 3.5489 no 1_565
H6B C8 3.2970 no 1_565
H6B C9 3.5764 no 1_565
H6B H1A 2.8591 no 1_565
H6B H1C 3.3380 no 1_565
H6B H2A 2.8391 no 1_565
H6B H3A 3.3738 no 2_676
H6C Br1 3.4347 no 1_665
H6C C1 3.5218 no 1_565
H6C H1A 2.9781 no 1_565
H6C H1C 3.1505 no 1_565
H6C H3A 3.3838 no 2_676
H9 S1 3.1320 no 2_567
H9 N2 3.4547 no 2_567
H9 C5 3.3683 no 1_545
H9 C7 3.5290 no 2_567
H9 H5B 2.9941 no 1_545
H9 H5C 2.8885 no 1_545
H9 H5C 2.9532 no 2_567
H9 H6A 3.1984 no 1_545
H10 S1 3.1935 no 1_545
H10 C1 2.9808 no 2_667
H10 H1A 2.7322 no 2_667
H10 H1B 2.5256 no 2_667
H10 H1C 3.2332 no 2_667
H10 H5A 3.1810 no 2_567
H10 H5C 3.2057 no 2_567
H10 H6A 3.3830 no 1_545
H11 Br1 3.5315 no 2_567
H11 H1A 3.3547 no 2_667

loop_
_geom_torsion_atom_site_label_1
_geom_torsion_atom_site_label_2
_geom_torsion_atom_site_label_3
_geom_torsion_atom_site_label_4
_geom_torsion
_geom_torsion_publ_flag
_geom_torsion_site_symmetry_1
_geom_torsion_site_symmetry_3
_geom_torsion_site_symmetry_4
Fe1 Fe1 S1 Fe1 0.000(17) no 2_677 . 2_677
S1 Fe1 Fe1 S1 -180.00(4) no . 2_677 2_677
S1 Fe1 Fe1 S1 0.00(3) no . 2_677 .
S1 Fe1 Fe1 N1 93.12(6) no . 2_677 2_677
S1 Fe1 Fe1 N2 -92.02(5) no . 2_677 2_677
Fe1 Fe1 S1 Fe1 -0.000(17) no 2_677 2_677 2_677
S1 Fe1 Fe1 S1 0.00(3) no 2_677 2_677 2_677
S1 Fe1 Fe1 S1 180.00(4) no 2_677 2_677 .
S1 Fe1 Fe1 N1 -86.88(7) no 2_677 2_677 2_677
S1 Fe1 Fe1 N2 87.98(5) no 2_677 2_677 2_677
Fe1 Fe1 N1 Si1 114.27(18) no 2_677 . .
Fe1 Fe1 N1 Si2 -66.0(2) no 2_677 . .
N1 Fe1 Fe1 S1 -93.12(17) no . 2_677 2_677
N1 Fe1 Fe1 S1 86.88(17) no . 2_677 .
N1 Fe1 Fe1 N1 180.00(17) no . 2_677 2_677
N1 Fe1 Fe1 N2 -5.14(17) no . 2_677 2_677
Fe1 Fe1 N2 C7 152.40(16) no 2_677 . .
Fe1 Fe1 N2 C11 -25.3(3) no 2_677 . .
N2 Fe1 Fe1 S1 92.02(11) no . 2_677 2_677
N2 Fe1 Fe1 S1 -87.98(11) no . 2_677 .
N2 Fe1 Fe1 N1 5.14(11) no . 2_677 2_677
N2 Fe1 Fe1 N2 -180.00(10) no . 2_677 2_677
S1 Fe1 S1 Fe1 0.00(4) no . 2_677 2_677
S1 Fe1 S1 Fe1 -0.00(4) no 2_677 . 2_677
S1 Fe1 N1 Si1 177.67(10) no . . .
S1 Fe1 N1 Si2 -2.55(17) no . . .
N1 Fe1 S1 Fe1 -139.09(9) no . . 2_677
S1 Fe1 N2 C7 98.6(2) no . . .
S1 Fe1 N2 C11 -79.1(2) no . . .
N2 Fe1 S1 Fe1 111.74(9) no . . 2_677
S1 Fe1 N1 Si1 46.72(18) no 2_677 . .
S1 Fe1 N1 Si2 -133.50(12) no 2_677 . .
N1 Fe1 S1 Fe1 137.31(12) no . 2_677 2_677
S1 Fe1 N2 C7 -152.73(18) no 2_677 . .
S1 Fe1 N2 C11 29.6(2) no 2_677 . .
N2 Fe1 S1 Fe1 -109.51(10) no . 2_677 2_677
N1 Fe1 N2 C7 -24.6(2) no . . .
N1 Fe1 N2 C11 157.7(2) no . . .
N2 Fe1 N1 Si1 -70.43(17) no . . .
N2 Fe1 N1 Si2 109.36(17) no . . .
C1 Si1 N1 Fe1 1.6(2) no . . .
C1 Si1 N1 Si2 -178.16(16) no . . .
C2 Si1 N1 Fe1 119.8(2) no . . .
C2 Si1 N1 Si2 -60.0(2) no . . .
C3 Si1 N1 Fe1 -117.8(2) no . . .
C3 Si1 N1 Si2 62.4(2) no . . .
C4 Si2 N1 Fe1 -177.38(16) no . . .
C4 Si2 N1 Si1 2.4(2) no . . .
C5 Si2 N1 Fe1 -58.38(19) no . . .
C5 Si2 N1 Si1 121.40(19) no . . .
C6 Si2 N1 Fe1 63.7(2) no . . .
C6 Si2 N1 Si1 -116.48(19) no . . .
Fe1 N2 C7 C8 -178.4(2) no . . .
Fe1 N2 C11 C10 178.0(2) no . . .
C7 N2 C11 C10 0.3(5) no . . .
C11 N2 C7 C8 -0.5(5) no . . .
N2 C7 C8 Br1 -178.9(3) no . . .
N2 C7 C8 C9 0.1(6) no . . .
Br1 C8 C9 C10 179.6(2) no . . .
C7 C8 C9 C10 0.6(6) no . . .
C8 C9 C10 C11 -0.8(6) no . . .
C9 C10 C11 N2 0.4(6) no . . .
